data_2217364
loop_
_publ_author_name
'Lima, Daniel F. de'
'P\'erez-Rebolledo, Anayive'
'Ellena, Javier'
'Beraldo, Heloisa'

_publ_section_title
;
 2-Benzoylpyridine semicarbazone
;
_journal_coeditor_code WW2110
_journal_issue 1
_journal_name_full 'Acta Crystallographica Section E'
_journal_page_first o177
_journal_page_last o177
_journal_paper_doi 10.1107/S1600536807064628
_journal_volume 64
_journal_year 2008
_chemical_formula_iupac 'C13 H12 N4 O'
_chemical_formula_moiety 'C13 H12 N4 O'
_chemical_formula_sum 'C13 H12 N4 O'
_chemical_formula_weight 240.27
_chemical_name_systematic
;
2-Benzoylpyridine semicarbazone
;
_space_group_IT_number 15
_symmetry_cell_setting monoclinic
_symmetry_space_group_name_Hall '-C 2yc'
_symmetry_space_group_name_H-M 'C 1 2/c 1'
_audit_creation_method 'WinGX routine CIF_UPDATE'
_cell_angle_alpha 90
_cell_angle_beta 93.0490(10)
_cell_angle_gamma 90
_cell_formula_units_Z 16
_cell_length_a 22.9281(7)
_cell_length_b 9.1868(2)
_cell_length_c 23.1869(7)
_cell_measurement_reflns_used 23344
_cell_measurement_temperature 294
_cell_measurement_theta_max 25.682
_cell_measurement_theta_min 2.91
_cell_volume 4877.1(2)
_computing_cell_refinement 'SCALEPACK (Otwinowski & Minor, 1997)'
_computing_data_collection 'COLLECT (Enraf--Nonius, 2000)'
_computing_data_reduction 'DENZO and SCALEPACK (Otwinowski & Minor, 1997)'
_computing_molecular_graphics 'ORTEP-3 for Windows (Farrugia, 1997)'
_computing_publication_material 'WinGX (Farrugia, 1999)'
_computing_structure_refinement 'SHELXL97 (Sheldrick, 1997)'
_computing_structure_solution 'SHELXS97 (Sheldrick, 1997)'
_diffrn_ambient_temperature 294
_diffrn_measured_fraction_theta_full 0.99
_diffrn_measured_fraction_theta_max 0.99
_diffrn_measurement_device '95mm CCD camera on \k-goniostat'
_diffrn_measurement_device_type KappaCCD
_diffrn_measurement_method '\f scans and \w scans with \k offsets'
_diffrn_radiation_type MoK\a
_diffrn_radiation_wavelength 0.71073
_diffrn_reflns_av_R_equivalents 0.0656
_diffrn_reflns_limit_h_max 27
_diffrn_reflns_limit_h_min -27
_diffrn_reflns_limit_k_max 11
_diffrn_reflns_limit_k_min -10
_diffrn_reflns_limit_l_max 28
_diffrn_reflns_limit_l_min -28
_diffrn_reflns_number 16551
_diffrn_reflns_theta_full 25.69
_diffrn_reflns_theta_max 25.69
_diffrn_reflns_theta_min 3.53
_diffrn_standards_decay_% 0
_exptl_absorpt_coefficient_mu 0.088
_exptl_absorpt_correction_type none
_exptl_crystal_colour Colourless
_exptl_crystal_density_diffrn 1.309
_exptl_crystal_density_method 'not measured'
_exptl_crystal_description Prism
_exptl_crystal_F_000 2016
_exptl_crystal_size_max 0.18
_exptl_crystal_size_mid 0.14
_exptl_crystal_size_min 0.04
_refine_diff_density_max 0.273
_refine_diff_density_min -0.223
_refine_ls_extinction_method none
_refine_ls_goodness_of_fit_ref 1.067
_refine_ls_hydrogen_treatment constr
_refine_ls_matrix_type full
_refine_ls_number_parameters 325
_refine_ls_number_reflns 4588
_refine_ls_number_restraints 0
_refine_ls_restrained_S_all 1.067
_refine_ls_R_factor_gt 0.0471
_refine_ls_shift/su_max 0
_refine_ls_structure_factor_coef Fsqd
_refine_ls_weighting_details 'calc w=1/[\s^2^(Fo^2^)+(0.0842P)^2^] where P=(Fo^2^+2Fc^2^)/3'
_refine_ls_weighting_scheme calc
_refine_ls_wR_factor_ref 0.1501
_reflns_number_gt 3011
_reflns_number_total 4588
_reflns_threshold_expression I>2\s(I)
_cod_data_source_file ww2110.cif
_cod_data_source_block I
_cod_depositor_comments
;
The following automatic conversions were performed:
'_symmetry_cell_setting' value 'Monoclinic' changed to 'monoclinic'
according to '/home/saulius/struct/CIF-dictionaries/cif_core.dic'
dictionary named 'cif_core.dic' version 2.4.1 from 2010-06-29.

Automatic conversion script
Id: cif_fix_enum 1527 2010-12-29 10:47:43Z saulius 

The following automatic conversions were performed:

'_symmetry_cell_setting' value 'Monoclinic' changed to 'monoclinic'
according to /home/saulius/struct/CIF-dictionaries/cif_core.dic
dictionary named 'cif_core.dic' version 2.4.1 from 2010-06-29.

Automatic conversion script
Id: cif_fix_values 1715 2011-07-08 13:25:40Z adriana 
;
_cod_original_sg_symbol_H-M 'C 2/c'
_cod_database_code 2217364
_cod_database_fobs_code 2217364

loop_
_symmetry_equiv_pos_as_xyz
'x, y, z'
'-x, y, -z+1/2'
'x+1/2, y+1/2, z'
'-x+1/2, y+1/2, -z+1/2'
'-x, -y, -z'
'x, -y, z-1/2'
'-x+1/2, -y+1/2, -z'
'x+1/2, -y+1/2, z-1/2'

loop_
_atom_site_type_symbol
_atom_site_label
_atom_site_fract_x
_atom_site_fract_y
_atom_site_fract_z
_atom_site_U_iso_or_equiv
_atom_site_adp_type
_atom_site_calc_flag
_atom_site_refinement_flags
_atom_site_occupancy
O O1 0.32552(5) 0.15282(12) 0.00628(6) 0.0579(4) Uani d . 1
N N11 0.30310(7) 0.38523(15) 0.02708(7) 0.0638(5) Uani d . 1
H H11A 0.2668 0.3735 0.0168 0.077 Uiso calc R 1
H H11B 0.3154 0.4685 0.0396 0.077 Uiso calc R 1
N N12 0.39721(7) 0.30226(14) 0.03898(7) 0.0560(4) Uani d . 1
H H12 0.4234 0.2373 0.0338 0.067 Uiso calc R 1
N N13 0.41230(6) 0.43452(15) 0.06270(6) 0.0518(4) Uani d . 1
N N14 0.50663(7) 0.22107(17) 0.07080(8) 0.0646(5) Uani d . 1
C C11 0.33995(8) 0.27542(18) 0.02374(8) 0.0472(4) Uani d . 1
C C12 0.46602(8) 0.46234(18) 0.07889(7) 0.0503(4) Uani d . 1
C C13 0.47417(8) 0.60980(18) 0.10515(8) 0.0507(5) Uani d . 1
C C14 0.43912(9) 0.7256(2) 0.08574(9) 0.0615(5) Uani d . 1
H H14 0.4120 0.7117 0.0550 0.074 Uiso calc R 1
C C15 0.44422(10) 0.8602(2) 0.11153(11) 0.0717(6) Uani d . 1
H H15 0.4210 0.9369 0.0977 0.086 Uiso calc R 1
C C16 0.48359(10) 0.8818(2) 0.15773(11) 0.0752(6) Uani d . 1
H H16 0.4864 0.9723 0.1756 0.090 Uiso calc R 1
C C17 0.51862(10) 0.7691(2) 0.17715(10) 0.0728(6) Uani d . 1
H H17 0.5458 0.7840 0.2078 0.087 Uiso calc R 1
C C18 0.51390(9) 0.6347(2) 0.15160(9) 0.0612(5) Uani d . 1
H H18 0.5376 0.5590 0.1655 0.073 Uiso calc R 1
C C19 0.51699(8) 0.36475(18) 0.07344(8) 0.0526(5) Uani d . 1
C C110 0.57304(9) 0.4197(2) 0.07022(8) 0.0625(5) Uani d . 1
H H110 0.5795 0.5196 0.0709 0.075 Uiso calc R 1
C C111 0.61896(9) 0.3247(3) 0.06597(10) 0.0745(6) Uani d . 1
H H111 0.6568 0.3601 0.0642 0.089 Uiso calc R 1
C C112 0.60892(10) 0.1782(3) 0.06428(10) 0.0746(6) Uani d . 1
H H112 0.6395 0.1124 0.0620 0.090 Uiso calc R 1
C C113 0.55268(10) 0.1312(2) 0.06610(10) 0.0732(6) Uani d . 1
H H113 0.5456 0.0316 0.0640 0.088 Uiso calc R 1
O O2 0.24288(6) 0.15322(12) 0.42544(5) 0.0583(4) Uani d . 1
N N21 0.21621(7) 0.38036(15) 0.44999(7) 0.0600(4) Uani d . 1
H H21A 0.2252 0.3660 0.4860 0.072 Uiso calc R 1
H H21B 0.2025 0.4632 0.4386 0.072 Uiso calc R 1
N N22 0.20957(7) 0.30602(15) 0.35554(6) 0.0568(4) Uani d . 1
H H22 0.2161 0.2435 0.3291 0.068 Uiso calc R 1
N N23 0.18510(7) 0.43784(15) 0.34154(6) 0.0529(4) Uani d . 1
N N24 0.17683(8) 0.22916(17) 0.24561(7) 0.0621(4) Uani d . 1
C C21 0.22340(8) 0.27519(17) 0.41217(7) 0.0468(4) Uani d . 1
C C22 0.17017(8) 0.46887(18) 0.28832(7) 0.0507(4) Uani d . 1
C C23 0.14314(8) 0.61504(18) 0.28004(8) 0.0517(5) Uani d . 1
C C24 0.16044(9) 0.7306(2) 0.31577(9) 0.0618(5) Uani d . 1
H H24 0.1901 0.7173 0.3442 0.074 Uiso calc R 1
C C25 0.13392(11) 0.8647(2) 0.30944(9) 0.0726(6) Uani d . 1
H H25 0.1458 0.9412 0.3336 0.087 Uiso calc R 1
C C26 0.09007(11) 0.8860(2) 0.26773(10) 0.0758(7) Uani d . 1
H H26 0.0722 0.9765 0.2637 0.091 Uiso calc R 1
C C27 0.07268(10) 0.7732(2) 0.23192(10) 0.0720(6) Uani d . 1
H H27 0.0430 0.7876 0.2035 0.086 Uiso calc R 1
C C28 0.09885(9) 0.6396(2) 0.23788(9) 0.0620(5) Uani d . 1
H H28 0.0868 0.5641 0.2133 0.074 Uiso calc R 1
C C29 0.17786(8) 0.37337(19) 0.23733(8) 0.0532(5) Uani d . 1
C C210 0.18628(9) 0.4333(2) 0.18346(8) 0.0666(6) Uani d . 1
H H210 0.1890 0.5336 0.1790 0.080 Uiso calc R 1
C C211 0.19057(11) 0.3423(3) 0.13692(10) 0.0781(6) Uani d . 1
H H211 0.1953 0.3808 0.1004 0.094 Uiso calc R 1
C C212 0.18792(10) 0.1954(3) 0.14452(10) 0.0742(6) Uani d . 1
H H212 0.1901 0.1324 0.1133 0.089 Uiso calc R 1
C C213 0.18198(10) 0.1423(2) 0.19957(10) 0.0717(6) Uani d . 1
H H213 0.1815 0.0420 0.2050 0.086 Uiso calc R 1

loop_
_atom_site_aniso_label
_atom_site_aniso_U_11
_atom_site_aniso_U_22
_atom_site_aniso_U_33
_atom_site_aniso_U_12
_atom_site_aniso_U_13
_atom_site_aniso_U_23
O1 0.0576(8) 0.0475(7) 0.0680(9) -0.0063(6) -0.0032(6) -0.0060(6)
N11 0.0486(10) 0.0495(9) 0.0915(13) 0.0005(7) -0.0132(9) -0.0110(8)
N12 0.0465(10) 0.0483(9) 0.0721(11) 0.0010(6) -0.0058(8) -0.0077(7)
N13 0.0498(10) 0.0488(8) 0.0559(10) -0.0047(6) -0.0052(7) 0.0005(6)
N14 0.0537(11) 0.0583(10) 0.0818(13) 0.0034(8) 0.0039(9) 0.0122(8)
C11 0.0461(11) 0.0498(10) 0.0451(10) -0.0030(8) -0.0023(8) -0.0002(8)
C12 0.0466(11) 0.0546(11) 0.0489(11) -0.0046(8) -0.0059(8) 0.0086(8)
C13 0.0464(11) 0.0526(10) 0.0524(11) -0.0071(8) -0.0034(8) 0.0037(8)
C14 0.0532(12) 0.0604(12) 0.0695(14) -0.0044(9) -0.0093(10) -0.0010(9)
C15 0.0604(14) 0.0597(12) 0.0945(18) 0.0003(9) 0.0013(12) -0.0048(11)
C16 0.0682(16) 0.0723(14) 0.0859(17) -0.0156(11) 0.0104(12) -0.0246(12)
C17 0.0649(15) 0.0865(15) 0.0660(14) -0.0142(12) -0.0055(11) -0.0133(11)
C18 0.0572(13) 0.0693(13) 0.0558(12) -0.0072(9) -0.0076(10) -0.0003(9)
C19 0.0492(12) 0.0595(11) 0.0486(11) -0.0013(8) -0.0026(8) 0.0096(8)
C110 0.0531(13) 0.0725(12) 0.0616(13) -0.0041(10) 0.0008(9) 0.0043(10)
C111 0.0470(13) 0.0974(17) 0.0794(16) 0.0036(11) 0.0073(11) 0.0075(12)
C112 0.0556(14) 0.0909(17) 0.0780(16) 0.0163(11) 0.0093(11) 0.0196(12)
C113 0.0645(15) 0.0662(13) 0.0893(17) 0.0127(10) 0.0092(12) 0.0157(11)
O2 0.0712(10) 0.0462(7) 0.0562(8) 0.0068(6) -0.0069(7) 0.0044(6)
N21 0.0811(12) 0.0497(9) 0.0476(9) 0.0128(7) -0.0106(8) 0.0001(7)
N22 0.0737(11) 0.0499(9) 0.0458(9) 0.0109(7) -0.0049(8) 0.0016(6)
N23 0.0589(10) 0.0485(9) 0.0504(9) 0.0032(7) -0.0049(7) 0.0065(7)
N24 0.0722(12) 0.0599(10) 0.0539(10) -0.0070(8) 0.0013(8) -0.0043(7)
C21 0.0481(11) 0.0459(10) 0.0456(11) -0.0006(8) -0.0034(8) 0.0045(8)
C22 0.0531(11) 0.0530(10) 0.0454(11) -0.0011(8) -0.0022(8) 0.0062(8)
C23 0.0523(12) 0.0555(11) 0.0469(11) 0.0013(8) -0.0012(9) 0.0085(8)
C24 0.0688(14) 0.0627(12) 0.0528(12) 0.0030(10) -0.0063(10) 0.0011(9)
C25 0.0964(18) 0.0580(13) 0.0632(14) 0.0093(11) 0.0034(12) -0.0002(9)
C26 0.0908(18) 0.0693(14) 0.0678(15) 0.0263(12) 0.0102(12) 0.0162(11)
C27 0.0681(15) 0.0846(15) 0.0623(14) 0.0175(11) -0.0046(11) 0.0153(11)
C28 0.0623(13) 0.0638(12) 0.0587(13) 0.0021(9) -0.0074(10) 0.0078(9)
C29 0.0502(12) 0.0589(12) 0.0500(11) -0.0016(8) -0.0030(8) 0.0028(8)
C210 0.0732(15) 0.0745(13) 0.0524(13) 0.0056(10) 0.0058(10) 0.0077(10)
C211 0.0852(18) 0.0993(18) 0.0504(13) 0.0141(13) 0.0088(11) 0.0019(11)
C212 0.0694(15) 0.0977(18) 0.0557(14) 0.0032(12) 0.0037(11) -0.0171(11)
C213 0.0772(16) 0.0686(13) 0.0690(15) -0.0080(10) 0.0019(12) -0.0112(11)

loop_
_atom_type_symbol
_atom_type_description
_atom_type_scat_dispersion_real
_atom_type_scat_dispersion_imag
_atom_type_scat_source
C C 0.0033 0.0016 'International Tables Vol C Tables 4.2.6.8 and 6.1.1.4'
H H 0 0 'International Tables Vol C Tables 4.2.6.8 and 6.1.1.4'
N N 0.0061 0.0033 'International Tables Vol C Tables 4.2.6.8 and 6.1.1.4'
O O 0.0106 0.006 'International Tables Vol C Tables 4.2.6.8 and 6.1.1.4'

loop_
_geom_angle_atom_site_label_1
_geom_angle_atom_site_label_2
_geom_angle_atom_site_label_3
_geom_angle
_geom_angle_publ_flag
C11 N11 H11A 120.0 ?
C11 N11 H11B 120.0 ?
H11A N11 H11B 120.0 ?
C11 N12 N13 118.90(14) y
C11 N12 H12 120.6 ?
N13 N12 H12 120.6 ?
C12 N13 N12 120.51(15) y
C19 N14 C113 117.91(17) ?
O1 C11 N11 123.66(17) y
O1 C11 N12 119.14(15) y
N11 C11 N12 117.18(15) ?
N13 C12 C19 126.72(16) ?
N13 C12 C13 113.21(15) ?
C19 C12 C13 120.07(15) ?
C18 C13 C14 117.82(16) ?
C18 C13 C12 121.83(16) ?
C14 C13 C12 120.23(16) ?
C15 C14 C13 120.76(19) ?
C15 C14 H14 119.6 ?
C13 C14 H14 119.6 ?
C14 C15 C16 120.3(2) ?
C14 C15 H15 119.8 ?
C16 C15 H15 119.8 ?
C17 C16 C15 119.63(19) ?
C17 C16 H16 120.2 ?
C15 C16 H16 120.2 ?
C16 C17 C18 120.4(2) ?
C16 C17 H17 119.8 ?
C18 C17 H17 119.8 ?
C17 C18 C13 121.05(19) ?
C17 C18 H18 119.5 ?
C13 C18 H18 119.5 ?
N14 C19 C110 121.19(17) ?
N14 C19 C12 117.39(16) ?
C110 C19 C12 121.42(16) ?
C111 C110 C19 119.2(2) ?
C111 C110 H110 120.4 ?
C19 C110 H110 120.4 ?
C112 C111 C110 119.9(2) ?
C112 C111 H111 120.0 ?
C110 C111 H111 120.0 ?
C113 C112 C111 118.0(2) ?
C113 C112 H112 121.0 ?
C111 C112 H112 121.0 ?
N14 C113 C112 123.7(2) ?
N14 C113 H113 118.1 ?
C112 C113 H113 118.1 ?
C21 N21 H21A 120.0 ?
C21 N21 H21B 120.0 ?
H21A N21 H21B 120.0 ?
C21 N22 N23 118.96(14) y
C21 N22 H22 120.5 ?
N23 N22 H22 120.5 ?
C22 N23 N22 120.40(14) y
C29 N24 C213 118.09(17) ?
O2 C21 N21 123.56(16) y
O2 C21 N22 119.28(15) y
N21 C21 N22 117.14(14) ?
N23 C22 C23 114.15(15) ?
N23 C22 C29 126.16(15) ?
C23 C22 C29 119.68(15) ?
C28 C23 C24 117.99(16) ?
C28 C23 C22 121.42(16) ?
C24 C23 C22 120.56(16) ?
C25 C24 C23 120.56(19) ?
C25 C24 H24 119.7 ?
C23 C24 H24 119.7 ?
C26 C25 C24 120.4(2) ?
C26 C25 H25 119.8 ?
C24 C25 H25 119.8 ?
C25 C26 C27 119.81(19) ?
C25 C26 H26 120.1 ?
C27 C26 H26 120.1 ?
C28 C27 C26 120.2(2) ?
C28 C27 H27 119.9 ?
C26 C27 H27 119.9 ?
C27 C28 C23 121.07(19) ?
C27 C28 H28 119.5 ?
C23 C28 H28 119.5 ?
N24 C29 C210 121.71(17) ?
N24 C29 C22 117.71(16) ?
C210 C29 C22 120.57(17) ?
C211 C210 C29 119.1(2) ?
C211 C210 H210 120.5 ?
C29 C210 H210 120.5 ?
C212 C211 C210 119.7(2) ?
C212 C211 H211 120.1 ?
C210 C211 H211 120.1 ?
C211 C212 C213 118.48(19) ?
C211 C212 H212 120.8 ?
C213 C212 H212 120.8 ?
N24 C213 C212 122.8(2) ?
N24 C213 H213 118.6 ?
C212 C213 H213 118.6 ?

loop_
_geom_bond_atom_site_label_1
_geom_bond_atom_site_label_2
_geom_bond_distance
_geom_bond_publ_flag
O1 C11 1.2360(19) y
N11 C11 1.321(2) y
N11 H11A 0.8600 ?
N11 H11B 0.8600 ?
N12 C11 1.364(2) y
N12 N13 1.3705(19) y
N12 H12 0.8600 ?
N13 C12 1.294(2) y
N14 C19 1.342(2) ?
N14 C113 1.349(3) ?
C12 C19 1.484(2) y
C12 C13 1.493(2) y
C13 C18 1.392(2) ?
C13 C14 1.393(3) ?
C14 C15 1.376(3) ?
C14 H14 0.9300 ?
C15 C16 1.378(3) ?
C15 H15 0.9300 ?
C16 C17 1.371(3) ?
C16 H16 0.9300 ?
C17 C18 1.371(3) ?
C17 H17 0.9300 ?
C18 H18 0.9300 ?
C19 C110 1.386(3) ?
C110 C111 1.375(3) ?
C110 H110 0.9300 ?
C111 C112 1.366(3) ?
C111 H111 0.9300 ?
C112 C113 1.362(3) ?
C112 H112 0.9300 ?
C113 H113 0.9300 ?
O2 C21 1.2390(19) y
N21 C21 1.321(2) y
N21 H21A 0.8600 ?
N21 H21B 0.8600 ?
N22 C21 1.364(2) y
N22 N23 1.3665(18) y
N22 H22 0.8600 ?
N23 C22 1.295(2) y
N24 C29 1.339(2) ?
N24 C213 1.343(3) ?
C22 C23 1.487(2) y
C22 C29 1.490(2) y
C23 C28 1.390(2) ?
C23 C24 1.392(3) ?
C24 C25 1.378(3) ?
C24 H24 0.9300 ?
C25 C26 1.371(3) ?
C25 H25 0.9300 ?
C26 C27 1.374(3) ?
C26 H26 0.9300 ?
C27 C28 1.370(3) ?
C27 H27 0.9300 ?
C28 H28 0.9300 ?
C29 C210 1.388(3) ?
C210 C211 1.372(3) ?
C210 H210 0.9300 ?
C211 C212 1.363(3) ?
C211 H211 0.9300 ?
C212 C213 1.380(3) ?
C212 H212 0.9300 ?
C213 H213 0.9300 ?

loop_
_geom_hbond_atom_site_label_D
_geom_hbond_atom_site_label_H
_geom_hbond_atom_site_label_A
_geom_hbond_site_symmetry_A
_geom_hbond_distance_DH
_geom_hbond_distance_HA
_geom_hbond_distance_DA
_geom_hbond_angle_DHA
_geom_hbond_publ_flag
N11 H11A O1 7_555 0.860 2.169 3.029(2) 178.0 y
N11 H11B O2 4_555 0.860 2.332 2.917(2) 125.5 y
N21 H21B O1 4_555 0.860 2.273 2.883(2) 128.0 y
N21 H21A O2 7_556 0.860 2.150 3.005(2) 172.9 y
N12 H12 N14 . 0.860 2.055 2.683(2) 129.2 y
N22 H22 N24 . 0.860 2.095 2.712(2) 128.2 y

loop_
_geom_torsion_atom_site_label_1
_geom_torsion_atom_site_label_2
_geom_torsion_atom_site_label_3
_geom_torsion_atom_site_label_4
_geom_torsion
C11 N12 N13 C12 178.38(16)
N13 N12 C11 O1 -174.77(15)
N13 N12 C11 N11 7.2(2)
N12 N13 C12 C19 1.8(3)
N12 N13 C12 C13 -178.45(15)
N13 C12 C13 C18 142.89(18)
C19 C12 C13 C18 -37.3(3)
N13 C12 C13 C14 -33.1(2)
C19 C12 C13 C14 146.70(18)
C18 C13 C14 C15 0.6(3)
C12 C13 C14 C15 176.71(19)
C13 C14 C15 C16 -1.1(3)
C14 C15 C16 C17 1.4(3)
C15 C16 C17 C18 -1.2(3)
C16 C17 C18 C13 0.8(3)
C14 C13 C18 C17 -0.4(3)
C12 C13 C18 C17 -176.51(18)
C113 N14 C19 C110 1.3(3)
C113 N14 C19 C12 -179.70(17)
N13 C12 C19 N14 -24.8(3)
C13 C12 C19 N14 155.40(16)
N13 C12 C19 C110 154.13(19)
C13 C12 C19 C110 -25.6(3)
N14 C19 C110 C111 -1.9(3)
C12 C19 C110 C111 179.14(18)
C19 C110 C111 C112 0.8(3)
C110 C111 C112 C113 0.9(3)
C19 N14 C113 C112 0.4(3)
C111 C112 C113 N14 -1.6(3)
C21 N22 N23 C22 -178.29(16)
N23 N22 C21 O2 176.43(15)
N23 N22 C21 N21 -5.0(2)
N22 N23 C22 C23 178.90(15)
N22 N23 C22 C29 -1.2(3)
N23 C22 C23 C28 -145.14(19)
C29 C22 C23 C28 34.9(3)
N23 C22 C23 C24 32.8(3)
C29 C22 C23 C24 -147.07(18)
C28 C23 C24 C25 0.4(3)
C22 C23 C24 C25 -177.65(18)
C23 C24 C25 C26 0.0(3)
C24 C25 C26 C27 -0.3(3)
C25 C26 C27 C28 0.2(3)
C26 C27 C28 C23 0.2(3)
C24 C23 C28 C27 -0.5(3)
C22 C23 C28 C27 177.56(19)
C213 N24 C29 C210 -2.5(3)
C213 N24 C29 C22 178.06(18)
N23 C22 C29 N24 29.3(3)
C23 C22 C29 N24 -150.77(17)
N23 C22 C29 C210 -150.11(19)
C23 C22 C29 C210 29.8(3)
N24 C29 C210 C211 3.5(3)
C22 C29 C210 C211 -177.08(19)
C29 C210 C211 C212 -1.6(3)
C210 C211 C212 C213 -1.2(3)
C29 N24 C213 C212 -0.4(3)
C211 C212 C213 N24 2.2(3)

loop_
_cod_related_entry_id
_cod_related_entry_database
_cod_related_entry_code
1 ChemSpider 7838777
